data_7009833
loop_
_publ_author_name
'Suenaga, Yusaku'
'Kuroda-Sowa, Takayoshi'
'Maekawa, Masahiko'
'Munakata, Megumu'

_publ_section_title
;
 Three-dimensional silver(I) co-ordination polymer with pocket
 structures
;
_journal_issue 20
_journal_name_full 'Journal of the Chemical Society, Dalton Transactions'
_journal_page_first 3620
_journal_paper_doi 10.1039/b003944f
_journal_year 2000
_chemical_formula_sum 'C42 H30 Ag2 F12 P2 S6'
_chemical_formula_weight 1232.72
_space_group_IT_number 24
_symmetry_cell_setting orthorhombic
_symmetry_Int_Tables_number 24
_symmetry_space_group_name_Hall 'I 2b 2c'
_symmetry_space_group_name_H-M 'I 21 21 21'
_cell_angle_alpha 90
_cell_angle_beta 90
_cell_angle_gamma 90
_cell_formula_units_Z 8
_cell_length_a 19.086(8)
_cell_length_b 19.060(1)
_cell_length_c 25.9042(7)
_cell_measurement_temperature 200.2
_cell_volume 9423(4)
_computing_cell_refinement D*TREK
_computing_data_collection D*TREK
_computing_data_reduction 'teXsan Ver. 1.10'
_computing_publication_material 'teXsan Ver. 1.10'
_computing_structure_refinement 'teXsan Ver. 1.10'
_computing_structure_solution SIR88
_diffrn_measured_fraction_theta_full 0.9690
_diffrn_measured_fraction_theta_max 0.9690
_diffrn_measurement_device_type 'Quantum CCD/Rigaku AFC7'
_diffrn_measurement_method \w
_diffrn_radiation_type 'Mo K\a'
_diffrn_radiation_wavelength 0.7107
_diffrn_reflns_limit_h_max 24
_diffrn_reflns_limit_h_min 0
_diffrn_reflns_limit_k_max 24
_diffrn_reflns_limit_k_min 0
_diffrn_reflns_limit_l_max 32
_diffrn_reflns_limit_l_min 0
_diffrn_reflns_number 5721
_diffrn_reflns_theta_full 27.50
_diffrn_reflns_theta_max 27.50
_exptl_absorpt_coefficient_mu 1.241
_exptl_absorpt_correction_type none
_exptl_crystal_colour yellow
_exptl_crystal_density_diffrn 1.738
_exptl_crystal_density_method 'not measured'
_exptl_crystal_description block
_exptl_crystal_size_max 0.200
_exptl_crystal_size_mid 0.200
_exptl_crystal_size_min 0.100
_refine_diff_density_max 0.94
_refine_diff_density_min -0.86
_refine_ls_extinction_method none
_refine_ls_goodness_of_fit_ref 1.484
_refine_ls_hydrogen_treatment noref
_refine_ls_number_parameters 581
_refine_ls_number_reflns 5648
_refine_ls_R_factor_gt 0.0451
_refine_ls_shift/su_max 0.0011
_refine_ls_structure_factor_coef Fsqd
_refine_ls_weighting_details 'w = 1/[\s^2^(Fo^2^) + (0.06000(Max(Fo^2^,0) + 2Fc^2^)/3)^2^]'
_refine_ls_weighting_scheme calc
_refine_ls_wR_factor_ref 0.1190
_reflns_number_gt 4867
_reflns_number_total 5687
_reflns_threshold_expression F^2^>2.0\s(F^2^)
_cod_data_source_file b003944f.txt
_cod_data_source_block AgPF6-hphb(2-butanone)
_cod_original_cell_volume 9423(3)
_cod_original_sg_symbol_H-M 'I 21 21 21   '
_cod_original_formula_sum 'C42 H30 Ag2 F12 P2 S6 '
_cod_database_code 7009833

loop_
_symmetry_equiv_pos_as_xyz
x,y,z
1/2-x,-y,1/2+z
1/2+x,1/2-y,-z
-x,1/2+y,1/2-z
1/2+x,1/2+y,1/2+z
-x,1/2-y,z
x,-y,1/2-z
1/2-x,y,-z

loop_
_atom_site_label
_atom_site_type_symbol
_atom_site_fract_x
_atom_site_fract_y
_atom_site_fract_z
_atom_site_U_iso_or_equiv
_atom_site_adp_type
_atom_site_occupancy
_atom_site_calc_flag
_atom_site_refinement_flags
_atom_site_disorder_assembly
_atom_site_disorder_group
Ag(1) Ag 0.60262(3) 0.38474(3) 0.38379(2) 0.0451(2) Uani 1.00 d . . .
Ag(2) Ag 0.63477(3) 0.14741(3) 0.36625(2) 0.0453(2) Uani 1.00 d . . .
S(1) S 0.70342(9) 0.41530(9) 0.44736(6) 0.0334(4) Uani 1.00 d . . .
S(2) S 0.67671(8) 0.27078(9) 0.38979(6) 0.0311(4) Uani 1.00 d . . .
S(3) S 0.69986(9) 0.12554(9) 0.45319(6) 0.0340(4) Uani 1.00 d . . .
S(4) S 0.66531(8) 0.04644(9) 0.30260(6) 0.0336(4) Uani 1.00 d . . .
S(5) S 0.52077(8) 0.07321(9) 0.36030(6) 0.0319(4) Uani 1.00 d . . .
S(6) S 0.62450(8) 0.44987(9) 0.29680(6) 0.0335(4) Uani 1.00 d . . .
P(1) P 0.0160(2) 0.0000 0.2500 0.066(1) Uani 1.00 d S . .
P(2) P 0.5000 0.2500 0.4887(3) 0.095(2) Uani 1.00 d S . .
P(3) P 0.7500 0.2340(2) 1.0000 0.068(1) Uani 1.00 d S . .
P(4) P 0.5000 0.2500 0.2614(3) 0.092(2) Uani 1.00 d S . .
F(1) F -0.0674(4) 0.0000 0.2500 0.093(3) Uani 1.00 d S . .
F(2) F 0.0153(5) 0.0581(5) 0.2937(4) 0.125(4) Uani 1.00 d . . .
F(3) F 0.0146(6) 0.0625(7) 0.2085(5) 0.140(4) Uani 1.00 d . . .
F(4) F 0.0997(5) 0.0000 0.2500 0.118(4) Uani 1.00 d S . .
F(5) F 0.493(1) 0.3030(10) 0.5348(7) 0.201(7) Uani 1.00 d . . .
F(6) F 0.517(2) 0.3050(10) 0.4534(7) 0.255(10) Uani 1.00 d . . .
F(7) F 0.5752(8) 0.249(1) 0.497(1) 0.29(1) Uani 1.00 d . . .
F(8) F 0.7500 0.1503(5) 1.0000 0.127(5) Uani 1.00 d S . .
F(9) F 0.6928(5) 0.2353(5) 1.0439(4) 0.121(3) Uani 1.00 d . . .
F(10) F 0.8109(6) 0.2348(6) 1.0419(5) 0.139(4) Uani 1.00 d . . .
F(11) F 0.7500 0.3175(5) 1.0000 0.095(4) Uani 1.00 d S . .
F(12) F 0.500(1) 0.1748(7) 0.255(1) 0.252(9) Uani 1.00 d . . .
F(13) F 0.5571(9) 0.235(2) 0.2947(7) 0.249(9) Uani 1.00 d . . .
F(14) F 0.5533(10) 0.257(1) 0.2150(7) 0.210(7) Uani 1.00 d . . .
C(1) C 0.7310(3) 0.3353(3) 0.4765(2) 0.026(1) Uani 1.00 d . . .
C(2) C 0.7157(3) 0.2710(3) 0.4524(2) 0.026(1) Uani 1.00 d . . .
C(3) C 0.7325(3) 0.2071(3) 0.4758(2) 0.027(1) Uani 1.00 d . . .
C(4) C 0.6566(4) 0.4604(4) 0.4969(3) 0.036(2) Uani 1.00 d . . .
C(5) C 0.6610(4) 0.5336(4) 0.4965(4) 0.049(2) Uani 1.00 d . . .
C(6) C 0.6213(5) 0.5698(5) 0.5311(5) 0.064(3) Uani 1.00 d . . .
C(7) C 0.5822(5) 0.5382(6) 0.5667(5) 0.071(3) Uani 1.00 d . . .
C(8) C 0.5756(5) 0.4649(7) 0.5680(4) 0.069(3) Uani 1.00 d . . .
C(9) C 0.6148(4) 0.4263(5) 0.5317(3) 0.049(2) Uani 1.00 d . . .
C(10) C 0.7481(4) 0.2956(4) 0.3484(3) 0.041(2) Uani 1.00 d . . .
C(11) C 0.8136(5) 0.3114(7) 0.3657(4) 0.074(3) Uani 1.00 d . . .
C(12) C 0.8631(7) 0.3333(10) 0.3282(6) 0.116(6) Uani 1.00 d . . .
C(13) C 0.8433(9) 0.3353(7) 0.2770(5) 0.092(4) Uani 1.00 d . . .
C(14) C 0.7797(8) 0.3174(6) 0.2613(4) 0.080(4) Uani 1.00 d . . .
C(15) C 0.7292(6) 0.2966(5) 0.2959(3) 0.054(2) Uani 1.00 d . . .
C(16) C 0.7729(4) 0.0815(4) 0.4262(3) 0.044(2) Uani 1.00 d . . .
C(17) C 0.8274(5) 0.1150(6) 0.4016(4) 0.058(3) Uani 1.00 d . . .
C(18) C 0.8802(6) 0.0752(9) 0.3781(4) 0.087(4) Uani 1.00 d . . .
C(19) C 0.8744(7) 0.0021(9) 0.3784(5) 0.092(4) Uani 1.00 d . . .
C(20) C 0.8205(8) -0.0297(6) 0.4030(5) 0.087(4) Uani 1.00 d . . .
C(21) C 0.7685(5) 0.0086(5) 0.4267(4) 0.062(3) Uani 1.00 d . . .
C(22) C 0.5850(3) 0.0187(3) 0.2737(2) 0.026(1) Uani 1.00 d . . .
C(23) C 0.5214(3) 0.0345(3) 0.2972(2) 0.026(1) Uani 1.00 d . . .
C(24) C 0.7107(3) 0.0939(4) 0.2533(3) 0.036(2) Uani 1.00 d . . .
C(25) C 0.7833(4) 0.0893(5) 0.2533(4) 0.050(2) Uani 1.00 d . . .
C(26) C 0.8196(5) 0.1280(5) 0.2184(4) 0.060(3) Uani 1.00 d . . .
C(27) C 0.7889(6) 0.1677(5) 0.1841(5) 0.069(3) Uani 1.00 d . . .
C(28) C 0.7148(6) 0.1745(5) 0.1829(4) 0.066(3) Uani 1.00 d . . .
C(29) C 0.6762(5) 0.1358(4) 0.2185(3) 0.049(2) Uani 1.00 d . . .
C(30) C 0.5455(4) 0.0023(4) 0.4018(3) 0.040(2) Uani 1.00 d . . .
C(31) C 0.5470(5) 0.0207(6) 0.4540(3) 0.053(2) Uani 1.00 d . . .
C(32) C 0.5682(6) -0.0311(9) 0.4881(4) 0.081(4) Uani 1.00 d . . .
C(33) C 0.5846(8) -0.0945(9) 0.4730(5) 0.092(4) Uani 1.00 d . . .
C(34) C 0.5821(9) -0.1118(7) 0.4198(6) 0.108(5) Uani 1.00 d . . .
C(35) C 0.5607(7) -0.0639(5) 0.3845(4) 0.074(3) Uani 1.00 d . . .
C(36) C 0.5432(3) 0.4827(3) 0.2745(2) 0.025(1) Uani 1.00 d . . .
C(37) C 0.6685(4) 0.5223(4) 0.3232(3) 0.044(2) Uani 1.00 d . . .
C(38) C 0.7411(5) 0.5192(6) 0.3239(4) 0.063(3) Uani 1.00 d . . .
C(39) C 0.7807(6) 0.5706(8) 0.3474(5) 0.089(4) Uani 1.00 d . . .
C(40) C 0.7482(8) 0.6249(8) 0.3715(4) 0.086(4) Uani 1.00 d . . .
C(41) C 0.6761(8) 0.6296(6) 0.3728(5) 0.087(4) Uani 1.00 d . . .
C(42) C 0.6352(5) 0.5771(5) 0.3481(4) 0.061(3) Uani 1.00 d . . .
H(1) H 0.6913 0.5574 0.4727 0.0591 Uiso 1.00 calc . . .
H(2) H 0.6216 0.6198 0.5295 0.0766 Uiso 1.00 calc . . .
H(3) H 0.5577 0.5659 0.5913 0.0845 Uiso 1.00 calc . . .
H(4) H 0.5461 0.4414 0.5925 0.0827 Uiso 1.00 calc . . .
H(5) H 0.6109 0.3764 0.5310 0.0578 Uiso 1.00 calc . . .
H(6) H 0.8262 0.3069 0.4021 0.0913 Uiso 1.00 calc . . .
H(7) H 0.9090 0.3466 0.3380 0.1380 Uiso 1.00 calc . . .
H(8) H 0.8765 0.3498 0.2519 0.1062 Uiso 1.00 calc . . .
H(9) H 0.7680 0.3199 0.2253 0.0979 Uiso 1.00 calc . . .
H(10) H 0.6835 0.2835 0.2849 0.0677 Uiso 1.00 calc . . .
H(11) H 0.8289 0.1656 0.4014 0.0691 Uiso 1.00 calc . . .
H(12) H 0.9199 0.0993 0.3612 0.1100 Uiso 1.00 calc . . .
H(13) H 0.9105 -0.0246 0.3609 0.1068 Uiso 1.00 calc . . .
H(14) H 0.8191 -0.0799 0.4040 0.1107 Uiso 1.00 calc . . .
H(15) H 0.7290 -0.0147 0.4434 0.0753 Uiso 1.00 calc . . .
H(16) H 0.8072 0.0588 0.2771 0.0613 Uiso 1.00 calc . . .
H(17) H 0.8692 0.1271 0.2190 0.0707 Uiso 1.00 calc . . .
H(18) H 0.8169 0.1925 0.1601 0.0808 Uiso 1.00 calc . . .
H(19) H 0.6916 0.2042 0.1583 0.0804 Uiso 1.00 calc . . .
H(20) H 0.6262 0.1386 0.2188 0.0586 Uiso 1.00 calc . . .
H(21) H 0.5336 0.0666 0.4654 0.0659 Uiso 1.00 calc . . .
H(22) H 0.5723 -0.0192 0.5241 0.0977 Uiso 1.00 calc . . .
H(23) H 0.5978 -0.1289 0.4978 0.1067 Uiso 1.00 calc . . .
H(24) H 0.5943 -0.1579 0.4085 0.1271 Uiso 1.00 calc . . .
H(25) H 0.5555 -0.0763 0.3482 0.0899 Uiso 1.00 calc . . .
H(26) H 0.7648 0.4797 0.3074 0.0769 Uiso 1.00 calc . . .
H(27) H 0.8306 0.5676 0.3464 0.1116 Uiso 1.00 calc . . .
H(28) H 0.7753 0.6619 0.3878 0.1007 Uiso 1.00 calc . . .
H(29) H 0.6530 0.6685 0.3912 0.1090 Uiso 1.00 calc . . .
H(30) H 0.5849 0.5799 0.3479 0.0733 Uiso 1.00 calc . . .

loop_
_atom_site_aniso_label
_atom_site_aniso_U_11
_atom_site_aniso_U_22
_atom_site_aniso_U_33
_atom_site_aniso_U_12
_atom_site_aniso_U_13
_atom_site_aniso_U_23
Ag(1) 0.0441(3) 0.0560(3) 0.0353(3) 0.0127(3) -0.0119(2) 0.0097(2)
Ag(2) 0.0561(3) 0.0443(3) 0.0355(3) -0.0124(3) -0.0097(2) -0.0119(2)
S(1) 0.0398(8) 0.0314(8) 0.0291(8) 0.0007(7) -0.0124(6) 0.0056(6)
S(2) 0.0377(8) 0.0366(8) 0.0190(7) -0.0040(6) -0.0107(6) 0.0016(6)
S(3) 0.0396(8) 0.0315(8) 0.0310(8) -0.0045(7) -0.0103(6) -0.0035(6)
S(4) 0.0325(7) 0.0407(9) 0.0275(8) -0.0004(7) -0.0057(6) -0.0112(7)
S(5) 0.0377(7) 0.0380(8) 0.0201(7) 0.0035(7) -0.0005(6) -0.0114(6)
S(6) 0.0310(7) 0.0388(9) 0.0307(8) 0.0045(6) -0.0035(6) 0.0091(6)
P(1) 0.047(2) 0.078(3) 0.074(2) 0.0000 0.0000 -0.015(2)
P(2) 0.043(2) 0.046(2) 0.197(7) -0.009(2) 0.0000 0.0000
P(3) 0.079(3) 0.042(2) 0.084(3) 0.0000 0.020(2) 0.0000
P(4) 0.043(2) 0.043(2) 0.190(6) 0.008(2) 0.0000 0.0000
F(1) 0.049(4) 0.119(8) 0.111(8) 0.0000 0.0000 -0.030(7)
F(2) 0.089(5) 0.140(8) 0.147(8) -0.017(5) 0.015(5) -0.084(7)
F(3) 0.126(7) 0.146(9) 0.150(9) -0.002(7) 0.019(7) 0.042(8)
F(4) 0.047(4) 0.16(1) 0.15(1) 0.0000 0.0000 -0.043(9)
F(5) 0.21(1) 0.18(1) 0.21(1) 0.01(1) 0.09(1) 0.01(1)
F(6) 0.41(3) 0.17(1) 0.18(1) 0.01(2) 0.09(2) 0.09(1)
F(7) 0.104(9) 0.30(2) 0.47(4) 0.08(1) 0.06(2) 0.08(3)
F(8) 0.15(1) 0.045(5) 0.19(1) 0.0000 0.03(1) 0.0000
F(9) 0.133(7) 0.095(5) 0.135(8) -0.012(5) 0.073(6) -0.008(5)
F(10) 0.143(8) 0.129(8) 0.144(9) 0.008(7) -0.047(7) 0.021(7)
F(11) 0.112(8) 0.052(5) 0.121(9) 0.0000 0.024(7) 0.0000
F(12) 0.27(2) 0.087(8) 0.40(3) -0.05(1) -0.05(2) 0.07(1)
F(13) 0.15(1) 0.43(3) 0.17(1) 0.01(2) -0.067(10) 0.06(2)
F(14) 0.22(1) 0.25(2) 0.17(1) -0.01(1) 0.03(1) 0.10(1)
C(1) 0.024(3) 0.032(3) 0.022(3) -0.001(2) -0.005(2) 0.003(2)
C(2) 0.030(3) 0.034(3) 0.015(3) 0.001(2) -0.003(2) -0.001(2)
C(3) 0.026(3) 0.037(3) 0.018(3) -0.003(2) -0.006(2) 0.004(2)
C(4) 0.034(3) 0.038(3) 0.035(3) 0.004(3) -0.014(3) 0.001(3)
C(5) 0.051(4) 0.035(4) 0.060(5) 0.002(3) -0.017(4) -0.001(4)
C(6) 0.064(6) 0.046(5) 0.083(7) 0.013(4) -0.011(5) -0.017(5)
C(7) 0.055(5) 0.079(7) 0.080(7) 0.018(5) -0.015(5) -0.037(6)
C(8) 0.051(5) 0.095(8) 0.060(6) 0.018(5) 0.010(4) 0.004(6)
C(9) 0.040(4) 0.056(5) 0.052(5) 0.000(3) -0.002(3) 0.007(4)
C(10) 0.061(4) 0.038(4) 0.024(3) -0.005(3) 0.007(3) 0.000(3)
C(11) 0.065(6) 0.114(9) 0.044(5) -0.039(6) 0.014(4) -0.019(6)
C(12) 0.092(9) 0.15(1) 0.10(1) -0.071(10) 0.057(8) -0.048(9)
C(13) 0.14(1) 0.089(8) 0.051(7) -0.028(8) 0.055(7) -0.014(6)
C(14) 0.13(1) 0.069(7) 0.041(5) -0.020(7) 0.019(6) 0.003(5)
C(15) 0.083(6) 0.055(5) 0.025(4) 0.001(4) 0.006(4) 0.006(3)
C(16) 0.052(4) 0.041(4) 0.040(4) 0.010(3) -0.019(3) -0.015(3)
C(17) 0.060(5) 0.066(5) 0.049(5) 0.007(5) 0.009(4) 0.000(4)
C(18) 0.071(6) 0.14(1) 0.052(6) 0.038(7) 0.009(5) -0.003(7)
C(19) 0.095(8) 0.12(1) 0.060(7) 0.063(9) -0.018(6) -0.041(7)
C(20) 0.106(9) 0.068(7) 0.088(9) 0.045(7) -0.043(8) -0.047(6)
C(21) 0.080(6) 0.044(5) 0.062(6) 0.010(5) -0.023(5) -0.013(4)
C(22) 0.033(3) 0.023(3) 0.023(3) -0.001(2) -0.006(2) -0.005(2)
C(23) 0.033(3) 0.028(3) 0.016(3) 0.000(2) -0.002(2) -0.007(2)
C(24) 0.038(3) 0.037(3) 0.034(3) -0.004(3) 0.002(3) -0.011(3)
C(25) 0.034(3) 0.055(5) 0.062(5) -0.001(3) 0.001(3) -0.019(4)
C(26) 0.046(4) 0.059(6) 0.076(6) -0.007(4) 0.018(4) -0.008(5)
C(27) 0.082(7) 0.052(5) 0.073(7) -0.022(5) 0.035(6) -0.010(5)
C(28) 0.085(7) 0.053(5) 0.060(6) -0.013(5) -0.004(5) 0.006(4)
C(29) 0.055(4) 0.037(4) 0.055(5) -0.002(3) -0.001(4) -0.006(3)
C(30) 0.035(3) 0.056(5) 0.029(3) 0.007(3) 0.005(3) 0.012(3)
C(31) 0.056(4) 0.079(6) 0.024(4) -0.006(4) -0.012(3) 0.008(4)
C(32) 0.064(6) 0.13(1) 0.050(6) 0.001(7) -0.005(5) 0.028(7)
C(33) 0.106(9) 0.12(1) 0.051(6) 0.036(8) 0.013(6) 0.044(7)
C(34) 0.15(1) 0.088(9) 0.082(9) 0.067(10) 0.034(8) 0.040(7)
C(35) 0.111(8) 0.060(6) 0.050(5) 0.042(6) 0.009(6) 0.001(5)
C(36) 0.031(3) 0.028(3) 0.017(3) 0.002(2) 0.000(2) 0.006(2)
C(37) 0.042(4) 0.057(5) 0.034(4) -0.007(3) -0.013(3) 0.018(3)
C(38) 0.047(4) 0.075(6) 0.067(6) -0.013(4) -0.019(4) 0.018(5)
C(39) 0.075(7) 0.105(10) 0.087(9) -0.042(7) -0.047(7) 0.043(8)
C(40) 0.102(9) 0.100(9) 0.055(6) -0.055(8) -0.034(6) 0.017(6)
C(41) 0.13(1) 0.070(7) 0.064(7) -0.030(7) -0.006(7) -0.013(5)
C(42) 0.066(5) 0.062(5) 0.054(5) -0.013(5) -0.002(4) -0.010(4)

loop_
_atom_type_symbol
_atom_type_description
_atom_type_scat_dispersion_real
_atom_type_scat_dispersion_imag
_atom_type_scat_source
Ag Ag -0.897 1.101
;International Tables for Crystallography
(1992, Vol. C, Tables 4.2.6.8 and 6.1.1.1)
;
S S 0.125 0.123
;International Tables for Crystallography
(1992, Vol. C, Tables 4.2.6.8 and 6.1.1.1)
;
P P 0.102 0.094
;International Tables for Crystallography
(1992, Vol. C, Tables 4.2.6.8 and 6.1.1.1)
;
F F 0.017 0.010
;International Tables for Crystallography
(1992, Vol. C, Tables 4.2.6.8 and 6.1.1.1)
;
C C 0.003 0.002
;International Tables for Crystallography
(1992, Vol. C, Tables 4.2.6.8 and 6.1.1.1)
;
H H 0.000 0.000
;International Tables for Crystallography
(1992, Vol. C, Table 6.1.1.2)
;

loop_
_geom_angle_atom_site_label_1
_geom_angle_atom_site_label_2
_geom_angle_atom_site_label_3
_geom_angle
_geom_angle_site_symmetry_1
_geom_angle_site_symmetry_2
_geom_angle_site_symmetry_3
_geom_angle_publ_flag
S(1) Ag(1) S(2) 75.31(5) . 1_555 1_555 yes
S(1) Ag(1) S(5) 139.57(6) . 1_555 6_655 yes
S(1) Ag(1) S(6) 108.81(6) . 1_555 1_555 yes
S(2) Ag(1) S(5) 140.97(6) . 1_555 6_655 yes
S(2) Ag(1) S(6) 111.28(6) . 1_555 1_555 yes
S(5) Ag(1) S(6) 78.04(5) . 6_655 1_555 yes
S(2) Ag(2) S(3) 77.98(5) . 1_555 1_555 yes
S(2) Ag(2) S(4) 139.59(6) . 1_555 1_555 yes
S(2) Ag(2) S(5) 140.92(6) . 1_555 1_555 yes
S(3) Ag(2) S(4) 108.83(6) . 1_555 1_555 yes
S(3) Ag(2) S(5) 111.29(6) . 1_555 1_555 yes
S(4) Ag(2) S(5) 75.37(5) . 1_555 1_555 yes
Ag(1) S(1) C(1) 107.2(2) . 1_555 1_555 yes
Ag(1) S(1) C(4) 101.1(2) . 1_555 1_555 yes
C(1) S(1) C(4) 104.8(3) . 1_555 1_555 yes
Ag(1) S(2) Ag(2) 125.76(6) . 1_555 1_555 yes
Ag(1) S(2) C(2) 106.2(2) . 1_555 1_555 yes
Ag(1) S(2) C(10) 99.0(3) . 1_555 1_555 yes
Ag(2) S(2) C(2) 110.4(2) . 1_555 1_555 yes
Ag(2) S(2) C(10) 109.7(2) . 1_555 1_555 yes
C(2) S(2) C(10) 103.1(3) . 1_555 1_555 yes
Ag(2) S(3) C(3) 108.2(2) . 1_555 1_555 yes
Ag(2) S(3) C(16) 96.3(2) . 1_555 1_555 yes
C(3) S(3) C(16) 105.6(3) . 1_555 1_555 yes
Ag(2) S(4) C(22) 107.0(2) . 1_555 1_555 yes
Ag(2) S(4) C(24) 100.8(2) . 1_555 1_555 yes
C(22) S(4) C(24) 105.5(3) . 1_555 1_555 yes
Ag(1) S(5) Ag(2) 125.82(7) . 6_655 1_555 yes
Ag(1) S(5) C(23) 110.6(2) . 6_655 1_555 yes
Ag(1) S(5) C(30) 109.7(2) . 6_655 1_555 yes
Ag(2) S(5) C(23) 105.8(2) . 1_555 1_555 yes
Ag(2) S(5) C(30) 98.9(2) . 1_555 1_555 yes
C(23) S(5) C(30) 103.6(3) . 1_555 1_555 yes
Ag(1) S(6) C(36) 108.1(2) . 1_555 1_555 yes
Ag(1) S(6) C(37) 96.6(2) . 1_555 1_555 yes
C(36) S(6) C(37) 105.6(3) . 1_555 1_555 yes
F(1) P(1) F(2) 89.6(3) . 1_555 1_555 yes
F(1) P(1) F(2) 89.6(3) . 1_555 7_555 yes
F(1) P(1) F(3) 89.0(4) . 1_555 1_555 yes
F(1) P(1) F(3) 89.0(4) . 1_555 7_555 yes
F(1) P(1) F(4) 180.0000(1) . 1_555 1_555 yes
F(2) P(1) F(2) 179.1(7) . 1_555 7_555 yes
F(2) P(1) F(3) 87.7(6) . 1_555 1_555 yes
F(2) P(1) F(3) 92.3(6) . 1_555 7_555 yes
F(2) P(1) F(4) 90.4(3) . 1_555 1_555 yes
F(2) P(1) F(3) 92.3(6) . 7_555 1_555 yes
F(2) P(1) F(3) 87.7(6) . 7_555 7_555 yes
F(2) P(1) F(4) 90.4(3) . 7_555 1_555 yes
F(3) P(1) F(3) 178.1(8) . 1_555 7_555 yes
F(3) P(1) F(4) 91.0(4) . 1_555 1_555 yes
F(3) P(1) F(4) 91.0(4) . 7_555 1_555 yes
F(5) P(2) F(5) 80(1) . 1_555 6_655 yes
F(5) P(2) F(6) 91.8(10) . 1_555 1_555 yes
F(5) P(2) F(6) 160(1) . 1_555 6_655 yes
F(5) P(2) F(7) 88(1) . 1_555 1_555 yes
F(5) P(2) F(7) 78(1) . 1_555 6_655 yes
F(5) P(2) F(6) 160(1) . 6_655 1_555 yes
F(5) P(2) F(6) 91.8(10) . 6_655 6_655 yes
F(5) P(2) F(7) 78(1) . 6_655 1_555 yes
F(5) P(2) F(7) 88(1) . 6_655 6_655 yes
F(6) P(2) F(6) 100(1) . 1_555 6_655 yes
F(6) P(2) F(7) 83(1) . 1_555 1_555 yes
F(6) P(2) F(7) 107(1) . 1_555 6_655 yes
F(6) P(2) F(7) 107(1) . 6_655 1_555 yes
F(6) P(2) F(7) 83(1) . 6_655 6_655 yes
F(7) P(2) F(7) 162(2) . 1_555 6_655 yes
F(8) P(3) F(9) 90.9(4) . 1_555 1_555 yes
F(8) P(3) F(9) 90.9(4) . 1_555 8_657 yes
F(8) P(3) F(10) 90.6(4) . 1_555 1_555 yes
F(8) P(3) F(10) 90.6(4) . 1_555 8_657 yes
F(8) P(3) F(11) 180.0 . 1_555 1_555 yes
F(9) P(3) F(9) 178.1(7) . 1_555 8_657 yes
F(9) P(3) F(10) 90.8(6) . 1_555 1_555 yes
F(9) P(3) F(10) 89.2(6) . 1_555 8_657 yes
F(9) P(3) F(11) 89.1(4) . 1_555 1_555 yes
F(9) P(3) F(10) 89.2(6) . 8_657 1_555 yes
F(9) P(3) F(10) 90.8(6) . 8_657 8_657 yes
F(9) P(3) F(11) 89.1(4) . 8_657 1_555 yes
F(10) P(3) F(10) 178.8(9) . 1_555 8_657 yes
F(10) P(3) F(11) 89.4(4) . 1_555 1_555 yes
F(10) P(3) F(11) 89.4(4) . 8_657 1_555 yes
F(12) P(4) F(12) 166(2) . 1_555 6_655 yes
F(12) P(4) F(13) 82(1) . 1_555 1_555 yes
F(12) P(4) F(13) 105(1) . 1_555 6_655 yes
F(12) P(4) F(14) 90(1) . 1_555 1_555 yes
F(12) P(4) F(14) 79(1) . 1_555 6_655 yes
F(12) P(4) F(13) 105(1) . 6_655 1_555 yes
F(12) P(4) F(13) 82(1) . 6_655 6_655 yes
F(12) P(4) F(14) 79(1) . 6_655 1_555 yes
F(12) P(4) F(14) 90(1) . 6_655 6_655 yes
F(13) P(4) F(13) 105(1) . 1_555 6_655 yes
F(13) P(4) F(14) 89.2(9) . 1_555 1_555 yes
F(13) P(4) F(14) 159(1) . 1_555 6_655 yes
F(13) P(4) F(14) 159(1) . 6_655 1_555 yes
F(13) P(4) F(14) 89.2(9) . 6_655 6_655 yes
F(14) P(4) F(14) 81(1) . 1_555 6_655 yes
S(1) C(1) C(1) 121.0(2) . 1_555 8_656 yes
S(1) C(1) C(2) 119.8(4) . 1_555 1_555 yes
C(1) C(1) C(2) 119.2(3) . 8_656 1_555 yes
S(2) C(2) C(1) 119.5(5) . 1_555 1_555 yes
S(2) C(2) C(3) 119.2(5) . 1_555 1_555 yes
C(1) C(2) C(3) 121.3(5) . 1_555 1_555 yes
S(3) C(3) C(2) 122.7(4) . 1_555 1_555 yes
S(3) C(3) C(3) 117.1(2) . 1_555 8_656 yes
C(2) C(3) C(3) 119.4(3) . 1_555 8_656 yes
S(1) C(4) C(5) 116.4(7) . 1_555 1_555 yes
S(1) C(4) C(9) 122.5(6) . 1_555 1_555 yes
C(5) C(4) C(9) 121.0(8) . 1_555 1_555 yes
C(4) C(5) C(6) 117.8(9) . 1_555 1_555 yes
C(5) C(6) C(7) 122.7(9) . 1_555 1_555 yes
C(6) C(7) C(8) 121.1(10) . 1_555 1_555 yes
C(7) C(8) C(9) 117(1) . 1_555 1_555 yes
C(4) C(9) C(8) 120.1(9) . 1_555 1_555 yes
S(2) C(10) C(11) 123.9(6) . 1_555 1_555 yes
S(2) C(10) C(15) 112.7(7) . 1_555 1_555 yes
C(11) C(10) C(15) 123.4(8) . 1_555 1_555 yes
C(10) C(11) C(12) 116(1) . 1_555 1_555 yes
C(11) C(12) C(13) 118(1) . 1_555 1_555 yes
C(12) C(13) C(14) 122.7(10) . 1_555 1_555 yes
C(13) C(14) C(15) 121(1) . 1_555 1_555 yes
C(10) C(15) C(14) 117.0(10) . 1_555 1_555 yes
S(3) C(16) C(17) 123.9(7) . 1_555 1_555 yes
S(3) C(16) C(21) 114.9(8) . 1_555 1_555 yes
C(17) C(16) C(21) 120.8(9) . 1_555 1_555 yes
C(16) C(17) C(18) 119(1) . 1_555 1_555 yes
C(17) C(18) C(19) 118(1) . 1_555 1_555 yes
C(18) C(19) C(20) 120.5(10) . 1_555 1_555 yes
C(19) C(20) C(21) 121(1) . 1_555 1_555 yes
C(16) C(21) C(20) 118(1) . 1_555 1_555 yes
S(4) C(22) C(22) 120.7(2) . 1_555 7_555 yes
S(4) C(22) C(23) 120.2(4) . 1_555 1_555 yes
C(22) C(22) C(23) 119.1(3) . 7_555 1_555 yes
S(5) C(23) C(22) 119.5(5) . 1_555 1_555 yes
S(5) C(23) C(36) 118.2(4) . 1_555 6_655 yes
C(22) C(23) C(36) 122.2(5) . 1_555 6_655 yes
S(4) C(24) C(25) 116.8(7) . 1_555 1_555 yes
S(4) C(24) C(29) 122.0(6) . 1_555 1_555 yes
C(25) C(24) C(29) 121.1(8) . 1_555 1_555 yes
C(24) C(25) C(26) 118.4(9) . 1_555 1_555 yes
C(25) C(26) C(27) 122.6(9) . 1_555 1_555 yes
C(26) C(27) C(28) 121.0(9) . 1_555 1_555 yes
C(27) C(28) C(29) 117.7(10) . 1_555 1_555 yes
C(24) C(29) C(28) 119.2(8) . 1_555 1_555 yes
S(5) C(30) C(31) 113.3(7) . 1_555 1_555 yes
S(5) C(30) C(35) 123.7(7) . 1_555 1_555 yes
C(31) C(30) C(35) 123.0(8) . 1_555 1_555 yes
C(30) C(31) C(32) 116(1) . 1_555 1_555 yes
C(31) C(32) C(33) 122(1) . 1_555 1_555 yes
C(32) C(33) C(34) 119(1) . 1_555 1_555 yes
C(33) C(34) C(35) 120(1) . 1_555 1_555 yes
C(30) C(35) C(34) 117(1) . 1_555 1_555 yes
S(6) C(36) C(23) 123.3(4) . 1_555 6_655 yes
S(6) C(36) C(36) 116.9(2) . 1_555 7_565 yes
C(23) C(36) C(36) 118.7(3) . 6_655 7_565 yes
S(6) C(37) C(38) 116.8(8) . 1_555 1_555 yes
S(6) C(37) C(42) 123.8(6) . 1_555 1_555 yes
C(38) C(37) C(42) 119.0(9) . 1_555 1_555 yes
C(37) C(38) C(39) 121(1) . 1_555 1_555 yes
C(38) C(39) C(40) 119(1) . 1_555 1_555 yes
C(39) C(40) C(41) 121(1) . 1_555 1_555 yes
C(40) C(41) C(42) 119(1) . 1_555 1_555 yes
C(37) C(42) C(41) 119.3(10) . 1_555 1_555 yes

loop_
_geom_bond_atom_site_label_1
_geom_bond_atom_site_label_2
_geom_bond_distance
_geom_bond_site_symmetry_1
_geom_bond_site_symmetry_2
_geom_bond_publ_flag
Ag(1) S(1) 2.599(2) . . yes
Ag(1) S(2) 2.596(2) . . yes
Ag(1) S(5) 2.561(2) . 6_655 yes
Ag(1) S(6) 2.606(2) . . yes
Ag(2) S(2) 2.557(2) . . yes
Ag(2) S(3) 2.606(2) . . yes
Ag(2) S(4) 2.600(2) . . yes
Ag(2) S(5) 2.600(2) . . yes
S(1) C(1) 1.781(6) . . yes
S(1) C(4) 1.785(8) . . yes
S(2) C(2) 1.784(6) . . yes
S(2) C(10) 1.797(8) . . yes
S(3) C(3) 1.773(6) . . yes
S(3) C(16) 1.771(8) . . yes
S(4) C(22) 1.785(6) . . yes
S(4) C(24) 1.789(8) . . yes
S(5) C(23) 1.793(6) . . yes
S(5) C(30) 1.790(8) . . yes
S(6) C(36) 1.771(6) . . yes
S(6) C(37) 1.754(8) . . yes
P(1) F(1) 1.591(9) . . yes
P(1) F(2) 1.584(8) . . yes
P(1) F(2) 1.584(8) . 7_555 yes
P(1) F(3) 1.60(1) . . yes
P(1) F(3) 1.60(1) . 7_555 yes
P(1) F(4) 1.597(9) . . yes
P(2) F(5) 1.57(2) . . yes
P(2) F(5) 1.57(2) . 6_655 yes
P(2) F(6) 1.43(1) . . yes
P(2) F(6) 1.43(1) . 6_655 yes
P(2) F(7) 1.45(2) . . yes
P(2) F(7) 1.45(2) . 6_655 yes
P(3) F(8) 1.59(1) . . yes
P(3) F(9) 1.577(7) . . yes
P(3) F(9) 1.577(7) . 8_657 yes
P(3) F(10) 1.59(1) . . yes
P(3) F(10) 1.59(1) . 8_657 yes
P(3) F(11) 1.59(1) . . yes
P(4) F(12) 1.44(2) . . yes
P(4) F(12) 1.44(2) . 6_655 yes
P(4) F(13) 1.42(1) . . yes
P(4) F(13) 1.42(1) . 6_655 yes
P(4) F(14) 1.58(2) . . yes
P(4) F(14) 1.58(2) . 6_655 yes
C(1) C(1) 1.42(1) . 8_656 yes
C(1) C(2) 1.407(9) . . yes
C(2) C(3) 1.398(9) . . yes
C(3) C(3) 1.42(1) . 8_656 yes
C(4) C(5) 1.40(1) . . yes
C(4) C(9) 1.37(1) . . yes
C(5) C(6) 1.36(1) . . yes
C(6) C(7) 1.33(2) . . yes
C(7) C(8) 1.40(2) . . yes
C(8) C(9) 1.41(1) . . yes
C(10) C(11) 1.36(1) . . yes
C(10) C(15) 1.41(1) . . yes
C(11) C(12) 1.42(1) . . yes
C(12) C(13) 1.38(2) . . yes
C(13) C(14) 1.32(2) . . yes
C(14) C(15) 1.37(1) . . yes
C(16) C(17) 1.38(1) . . yes
C(16) C(21) 1.39(1) . . yes
C(17) C(18) 1.40(1) . . yes
C(18) C(19) 1.40(2) . . yes
C(19) C(20) 1.35(2) . . yes
C(20) C(21) 1.38(2) . . yes
C(22) C(22) 1.42(1) . 7_555 yes
C(22) C(23) 1.391(9) . . yes
C(23) C(36) 1.404(9) . 6_655 yes
C(24) C(25) 1.388(10) . . yes
C(24) C(29) 1.37(1) . . yes
C(25) C(26) 1.36(1) . . yes
C(26) C(27) 1.31(2) . . yes
C(27) C(28) 1.42(2) . . yes
C(28) C(29) 1.39(1) . . yes
C(30) C(31) 1.40(1) . . yes
C(30) C(35) 1.37(1) . . yes
C(31) C(32) 1.39(1) . . yes
C(32) C(33) 1.31(2) . . yes
C(33) C(34) 1.42(2) . . yes
C(34) C(35) 1.36(1) . . yes
C(36) C(36) 1.43(1) . 7_565 yes
C(37) C(38) 1.39(1) . . yes
C(37) C(42) 1.38(1) . . yes
C(38) C(39) 1.38(2) . . yes
C(39) C(40) 1.36(2) . . yes
C(40) C(41) 1.38(2) . . yes
C(41) C(42) 1.42(1) . . yes

loop_
_geom_contact_atom_site_label_1
_geom_contact_atom_site_label_2
_geom_contact_distance
_geom_contact_site_symmetry_1
_geom_contact_site_symmetry_2
_geom_contact_publ_flag
Ag(1) S(1) 2.599(2) . . ?
Ag(1) S(2) 2.596(2) . . ?
Ag(1) S(5) 2.561(2) . 6_655 ?
Ag(1) S(6) 2.606(2) . . ?
Ag(2) S(2) 2.557(2) . . ?
Ag(2) S(3) 2.606(2) . . ?
Ag(2) S(4) 2.600(2) . . ?
Ag(2) S(5) 2.600(2) . . ?
Ag(1) F(6) 2.87(2) . . ?
Ag(2) F(13) 2.90(2) . . ?
S(2) F(7) 3.41(3) . . ?
S(2) F(13) 3.43(2) . . ?
S(2) F(6) 3.53(2) . . ?
S(3) F(7) 3.53(2) . . ?
S(5) F(12) 3.38(2) . . ?
S(5) F(6) 3.42(2) . 6_655 ?
S(5) F(13) 3.59(3) . . ?
S(6) F(12) 3.53(2) . 6_655 ?
F(1) C(25) 3.32(1) . 1_455 ?
F(1) C(25) 3.32(1) . 7_455 ?
F(1) C(26) 3.36(1) . 1_455 ?
F(1) C(26) 3.36(1) . 7_455 ?
F(1) C(19) 3.51(1) . 1_455 ?
F(1) C(19) 3.51(1) . 7_455 ?
F(2) C(12) 3.24(1) . 6_655 ?
F(2) C(18) 3.40(1) . 1_455 ?
F(2) C(13) 3.41(2) . 6_655 ?
F(4) C(13) 3.40(1) . 4_645 ?
F(4) C(13) 3.40(1) . 6_655 ?
F(5) C(9) 3.30(2) . . ?
F(5) C(8) 3.57(2) . . ?
F(6) C(31) 3.54(2) . 6_655 ?
F(6) C(9) 3.60(3) . . ?
F(7) C(2) 2.95(2) . . ?
F(7) C(3) 3.15(1) . . ?
F(7) C(1) 3.44(2) . . ?
F(7) C(9) 3.58(3) . . ?
F(8) C(33) 3.40(1) . 2_655 ?
F(8) C(33) 3.40(1) . 7_556 ?
F(8) C(21) 3.59(1) . 2_655 ?
F(8) C(21) 3.59(1) . 7_556 ?
F(9) C(34) 3.30(1) . 7_556 ?
F(9) C(41) 3.37(1) . 7_566 ?
F(9) C(33) 3.41(2) . 7_556 ?
F(11) C(5) 3.31(1) . 2_665 ?
F(11) C(5) 3.31(1) . 7_566 ?
F(11) C(6) 3.36(1) . 2_665 ?
F(11) C(6) 3.36(1) . 7_566 ?
F(11) C(40) 3.51(1) . 2_665 ?
F(11) C(40) 3.51(1) . 7_566 ?
F(12) C(23) 2.92(2) . . ?
F(12) C(36) 3.15(1) . 6_655 ?
F(12) C(22) 3.43(2) . . ?
F(12) C(29) 3.58(3) . . ?
F(13) C(15) 3.49(2) . . ?
F(13) C(29) 3.55(3) . . ?
F(14) C(29) 3.30(2) . . ?
F(14) C(28) 3.56(2) . . ?
C(22) C(36) 2.832(8) . 4_645 ?
